data_7200092
loop_
_publ_author_name
'Kendrick, John'
'Gourlay, Matthew D.'
'Neumann, Marcus A.'
'Leusen, Frank J. J.'

_publ_section_title
;
 Predicting spontaneous racemate resolution using recent developments in
 crystal structure prediction
;
_journal_issue 11
_journal_name_full CrystEngComm
_journal_page_first 2391
_journal_page_last 2399
_journal_paper_doi 10.1039/b909038j
_journal_volume 11
_journal_year 2009
_space_group_IT_number 14
_symmetry_cell_setting monoclinic
_symmetry_Int_Tables_number 14
_symmetry_space_group_name_Hall '-P 2ybc'
_symmetry_space_group_name_H-M 'P 1 21/c 1'
_cell_angle_alpha 90.000000
_cell_angle_beta 125.504882
_cell_angle_gamma 90.000000
_cell_length_a 4.714775
_cell_length_b 16.872780
_cell_length_c 8.317535
_cell_volume 538.644
_cod_data_source_file 4HMO_racemic.cif
_cod_data_source_block 4HMO_R_25
_cod_original_sg_symbol_H-M 'P 2_1/c'
_cod_struct_determination_method theoretical
_cod_database_code 7200092

loop_
_symmetry_equiv_pos_site_id
_symmetry_equiv_pos_as_xyz
1 x,y,z
2 -x,y+1/2,-z+1/2
3 -x,-y,-z
4 x,-y+1/2,z+1/2

loop_
_atom_site_label
_atom_site_type_symbol
_atom_site_fract_x
_atom_site_fract_y
_atom_site_fract_z
C46 C 0.401058 0.387363 1.276529
C47 C 0.368463 0.301737 1.201582
O48 O 0.443100 0.306848 1.053887
C49 C 0.461005 0.384346 1.017999
N50 N 0.415736 0.431462 1.130618
O51 O 0.514849 0.404234 0.892941
C52 C 0.720563 0.401023 1.486731
O53 O 1.025116 0.377218 1.501845
H54 H 0.171044 0.403768 1.271479
H55 H 1.221643 0.381319 1.642943
H56 H 0.105847 0.277496 1.128584
H57 H 0.435573 0.492435 1.127746
H58 H 0.734797 0.464321 1.524599
H59 H 0.558617 0.261364 1.317252
H60 H 0.686375 0.366381 1.586832
